data_1508432
loop_
_publ_author_name
'Laus, Gerhard'
'Kahlenberg, Volker'
'Wurst, Klaus'
'Schottenberger, Herwig'
'Fischer, Niko'
'Stierstorfer, J\org'
'Klap\otke, Thomas M.'

_publ_section_title
;
 Synthesis and Crystal Structures of New 5,5'-Azotetrazolates
;
_journal_issue 1
_journal_name_full Crystals
_journal_page_first 127
_journal_page_last 136
_journal_paper_doi 10.3390/cryst2010127
_journal_volume 2
_journal_year 2012
_chemical_formula_moiety 'C4 H12 P, 0.5(C2 N10)'
_chemical_formula_sum 'C5 H12 N5 P'
_chemical_formula_weight 173.17
_chemical_name_systematic
;
 ?
;
_space_group_IT_number 14
_symmetry_cell_setting monoclinic
_symmetry_space_group_name_Hall '-P 2ybc'
_symmetry_space_group_name_H-M 'P 1 21/c 1'
_atom_sites_solution_hydrogens geom
_atom_sites_solution_primary direct
_atom_sites_solution_secondary difmap
_audit_author_name 'V. Kahlenberg'
_audit_conform_dict_location ftp://ftp.iucr.org/pub/cif_core.dic
_audit_conform_dict_name cif_core.dic
_audit_conform_dict_version 2.3
_audit_contact_author_address
;
   Institut f\''ur Mineralogie und Petrographie
   Universit\''at Innsbruck
   Innrain 52
   A-6020 Innsbruck
   Austria
;
_audit_creation_date 2008-09-05T20:11:55-00:00
_audit_creation_method 'WinGX routine CIF_UPDATE'
_cell_angle_alpha 90
_cell_angle_beta 93.941(17)
_cell_angle_gamma 90
_cell_formula_units_Z 4
_cell_length_a 5.9035(9)
_cell_length_b 13.388(2)
_cell_length_c 11.3173(19)
_cell_measurement_reflns_used 2186
_cell_measurement_temperature 173(2)
_cell_measurement_theta_max 28.3182
_cell_measurement_theta_min 3.4538
_cell_volume 892.4(2)
_computing_cell_refinement
;
        CrysAlis RED, Oxford Diffraction Ltd.,
        Version 1.171.32.24 (release 21-04-2008 CrysAlis171 .NET)
        (compiled Apr 21 2008,18:23:10)
;
_computing_data_collection
;
        CrysAlis CCD, Oxford Diffraction Ltd.,
        Version 1.171.32.24 (release 21-04-2008 CrysAlis171 .NET)
        (compiled Apr 21 2008,18:23:10)
;
_computing_data_reduction
;
        CrysAlis RED, Oxford Diffraction Ltd.,
        Version 1.171.32.24 (release 21-04-2008 CrysAlis171 .NET)
        (compiled Apr 21 2008,18:23:10)
;
_computing_structure_refinement 'SHELXL-97 (Sheldrick, 1997)'
_computing_structure_solution 'SIR2002 (Burla et al., 2003)'
_diffrn_ambient_temperature 173(2)
_diffrn_detector_area_resol_mean 10.3822
_diffrn_measured_fraction_theta_full 0.983
_diffrn_measured_fraction_theta_max 0.887
_diffrn_measurement_device_type 'Oxford diffraction GEMINI R ULTRA'
_diffrn_measurement_method '\w scans'
_diffrn_orient_matrix_UB_11 -0.0855102029
_diffrn_orient_matrix_UB_12 0.008828715
_diffrn_orient_matrix_UB_13 -0.0456619928
_diffrn_orient_matrix_UB_21 0.0782496997
_diffrn_orient_matrix_UB_22 -0.0117098339
_diffrn_orient_matrix_UB_23 -0.042434602
_diffrn_orient_matrix_UB_31 -0.0329004845
_diffrn_orient_matrix_UB_32 -0.0509577316
_diffrn_orient_matrix_UB_33 0.0017383075
_diffrn_radiation_monochromator graphite
_diffrn_radiation_type 'Mo K\a'
_diffrn_radiation_wavelength 0.7107
_diffrn_reflns_av_R_equivalents 0.021
_diffrn_reflns_av_unetI/netI 0.0481
_diffrn_reflns_limit_h_max 7
_diffrn_reflns_limit_h_min -5
_diffrn_reflns_limit_k_max 16
_diffrn_reflns_limit_k_min -14
_diffrn_reflns_limit_l_max 13
_diffrn_reflns_limit_l_min -15
_diffrn_reflns_number 3626
_diffrn_reflns_theta_full 25.3
_diffrn_reflns_theta_max 28.3182
_diffrn_reflns_theta_min 3.4538
_exptl_absorpt_coefficient_mu 0.257
_exptl_absorpt_correction_T_max 1
_exptl_absorpt_correction_T_min 0.92318
_exptl_absorpt_correction_type multi-scan
_exptl_absorpt_process_details
;
        CrysAlis RED, Oxford Diffraction Ltd.,
        Version 1.171.32.24 (release 21-04-2008 CrysAlis171 .NET)
        (compiled Apr 21 2008,18:23:10)
        Empirical absorption correction using spherical harmonics,
 implemented in SCALE3 ABSPACK scaling algorithm.
;
_exptl_crystal_colour orange-yellow
_exptl_crystal_density_diffrn 1.289
_exptl_crystal_density_method 'not measured'
_exptl_crystal_description 'fragment of a plate'
_exptl_crystal_F_000 368
_exptl_crystal_size_max 0.36
_exptl_crystal_size_mid 0.32
_exptl_crystal_size_min 0.12
_refine_diff_density_max 0.267
_refine_diff_density_min -0.242
_refine_diff_density_rms 0.043
_refine_ls_extinction_method none
_refine_ls_goodness_of_fit_ref 1.08
_refine_ls_hydrogen_treatment constr
_refine_ls_matrix_type full
_refine_ls_number_parameters 104
_refine_ls_number_reflns 1760
_refine_ls_number_restraints 0
_refine_ls_restrained_S_all 1.08
_refine_ls_R_factor_all 0.0391
_refine_ls_R_factor_gt 0.0303
_refine_ls_shift/su_max 0
_refine_ls_shift/su_mean 0
_refine_ls_structure_factor_coef Fsqd
_refine_ls_weighting_details 'calc w=1/[\s^2^(Fo^2^)+(0.0469P)^2^+0.0000P] where P=(Fo^2^+2Fc^2^)/3'
_refine_ls_weighting_scheme calc
_refine_ls_wR_factor_gt 0.0793
_refine_ls_wR_factor_ref 0.0816
_reflns_number_gt 1461
_reflns_number_total 1760
_reflns_threshold_expression >2sigma(I)
_cod_data_source_file C5H12N5P_P21_c_CCDC846913_crystals-02-00127-s001_DC177.cif
_cod_data_source_block VA19_chateigner_1508432
_cod_database_code 1508432

loop_
_symmetry_equiv_pos_as_xyz
'x, y, z'
'-x, y+1/2, -z+1/2'
'-x, -y, -z'
'x, -y-1/2, z-1/2'

loop_
_atom_site_label
_atom_site_type_symbol
_atom_site_fract_x
_atom_site_fract_y
_atom_site_fract_z
_atom_site_U_iso_or_equiv
_atom_site_adp_type
_atom_site_occupancy
_atom_site_symmetry_multiplicity
_atom_site_calc_flag
_atom_site_refinement_flags
P1 P 0.05525(6) 0.28503(3) 0.00422(3) 0.01882(13) Uani 1 1 d .
N4 N 0.3049(2) -0.08517(9) 0.16315(11) 0.0267(3) Uani 1 1 d .
C2 C 0.2513(2) 0.36248(11) 0.08753(14) 0.0281(4) Uani 1 1 d .
H2A H 0.1717 0.3997 0.1467 0.042 Uiso 1 1 calc R
H2B H 0.3206 0.4095 0.0343 0.042 Uiso 1 1 calc R
H2C H 0.37 0.321 0.1275 0.042 Uiso 1 1 calc R
N5 N 0.4999(2) 0.03328(8) 0.03900(11) 0.0198(3) Uani 1 1 d .
N1 N 0.3995(2) 0.06572(9) 0.23257(11) 0.0292(3) Uani 1 1 d .
C4 C 0.2052(2) 0.22140(10) -0.10358(13) 0.0263(3) Uani 1 1 d .
H4A H 0.3296 0.1828 -0.0641 0.039 Uiso 1 1 calc R
H4B H 0.2672 0.2701 -0.1574 0.039 Uiso 1 1 calc R
H4C H 0.1016 0.1761 -0.1488 0.039 Uiso 1 1 calc R
N2 N 0.2936(2) 0.01517(10) 0.31349(12) 0.0308(3) Uani 1 1 d .
C1 C 0.4041(2) 0.00219(9) 0.14224(12) 0.0187(3) Uani 1 1 d .
N3 N 0.2371(2) -0.07486(10) 0.27215(11) 0.0309(3) Uani 1 1 d .
C5 C -0.0693(3) 0.19848(10) 0.09884(14) 0.0276(3) Uani 1 1 d .
H5A H -0.1747 0.1552 0.0518 0.041 Uiso 1 1 calc R
H5B H -0.1521 0.2347 0.1576 0.041 Uiso 1 1 calc R
H5C H 0.0499 0.1577 0.1395 0.041 Uiso 1 1 calc R
C3 C -0.1626(2) 0.35886(11) -0.06811(14) 0.0301(4) Uani 1 1 d .
H3A H -0.2701 0.3154 -0.1135 0.045 Uiso 1 1 calc R
H3B H -0.0954 0.4061 -0.1218 0.045 Uiso 1 1 calc R
H3C H -0.2426 0.3958 -0.0089 0.045 Uiso 1 1 calc R

loop_
_atom_site_aniso_label
_atom_site_aniso_U_11
_atom_site_aniso_U_22
_atom_site_aniso_U_33
_atom_site_aniso_U_23
_atom_site_aniso_U_13
_atom_site_aniso_U_12
P1 0.0180(2) 0.0214(2) 0.0172(2) 0.00043(14) 0.00235(15) -0.00030(13)
N4 0.0302(7) 0.0288(7) 0.0222(7) 0.0018(5) 0.0089(6) -0.0060(5)
C2 0.0265(8) 0.0319(8) 0.0261(8) -0.0040(6) 0.0039(7) -0.0074(6)
N5 0.0216(5) 0.0199(6) 0.0182(6) 0.0000(4) 0.0032(5) 0.0001(5)
N1 0.0367(7) 0.0309(7) 0.0208(7) -0.0044(5) 0.0073(6) 0.0017(6)
C4 0.0299(8) 0.0256(8) 0.0243(8) -0.0015(6) 0.0078(7) 0.0028(6)
N2 0.0313(7) 0.0418(8) 0.0200(6) -0.0003(6) 0.0070(6) 0.0062(6)
C1 0.0174(6) 0.0206(7) 0.0181(7) 0.0003(5) 0.0027(6) 0.0024(5)
N3 0.0294(7) 0.0414(8) 0.0231(7) 0.0046(6) 0.0101(6) -0.0007(6)
C5 0.0318(8) 0.0285(8) 0.0229(8) 0.0013(6) 0.0045(7) -0.0067(6)
C3 0.0243(8) 0.0399(9) 0.0266(8) 0.0064(7) 0.0053(7) 0.0098(7)

loop_
_atom_type_symbol
_atom_type_description
_atom_type_scat_dispersion_real
_atom_type_scat_dispersion_imag
_atom_type_scat_source
C C 0.0033 0.0016 'International Tables Vol C Tables 4.2.6.8 and 6.1.1.4'
H H 0 0 'International Tables Vol C Tables 4.2.6.8 and 6.1.1.4'
N N 0.0061 0.0033 'International Tables Vol C Tables 4.2.6.8 and 6.1.1.4'
P P 0.1023 0.0942 'International Tables Vol C Tables 4.2.6.8 and 6.1.1.4'

loop_
_geom_angle_atom_site_label_1
_geom_angle_atom_site_label_2
_geom_angle_atom_site_label_3
_geom_angle
_geom_angle_site_symmetry_1
C5 P1 C4 110.44(7) .
C5 P1 C2 110.10(7) .
C4 P1 C2 107.92(7) .
C5 P1 C3 108.95(7) .
C4 P1 C3 109.27(7) .
C2 P1 C3 110.16(8) .
N3 N4 C1 103.70(12) .
P1 C2 H2A 109.5 .
P1 C2 H2B 109.5 .
H2A C2 H2B 109.5 .
P1 C2 H2C 109.5 .
H2A C2 H2C 109.5 .
H2B C2 H2C 109.5 .
N5 N5 C1 113.40(13) 3_655
N2 N1 C1 103.83(11) .
P1 C4 H4A 109.5 .
P1 C4 H4B 109.5 .
H4A C4 H4B 109.5 .
P1 C4 H4C 109.5 .
H4A C4 H4C 109.5 .
H4B C4 H4C 109.5 .
N3 N2 N1 109.78(11) .
N1 C1 N4 113.01(12) .
N1 C1 N5 118.87(11) .
N4 C1 N5 128.08(12) .
N2 N3 N4 109.68(11) .
P1 C5 H5A 109.5 .
P1 C5 H5B 109.5 .
H5A C5 H5B 109.5 .
P1 C5 H5C 109.5 .
H5A C5 H5C 109.5 .
H5B C5 H5C 109.5 .
P1 C3 H3A 109.5 .
P1 C3 H3B 109.5 .
H3A C3 H3B 109.5 .
P1 C3 H3C 109.5 .
H3A C3 H3C 109.5 .
H3B C3 H3C 109.5 .

loop_
_geom_bond_atom_site_label_1
_geom_bond_atom_site_label_2
_geom_bond_distance
_geom_bond_site_symmetry_2
P1 C5 1.7715(13) .
P1 C4 1.7737(13) .
P1 C2 1.7761(15) .
P1 C3 1.7769(15) .
N4 N3 1.3301(16) .
N4 C1 1.3364(16) .
C2 H2A 0.98 .
C2 H2B 0.98 .
C2 H2C 0.98 .
N5 N5 1.254(2) 3_655
N5 C1 1.3962(17) .
N1 N2 1.3289(17) .
N1 C1 1.3315(18) .
C4 H4A 0.98 .
C4 H4B 0.98 .
C4 H4C 0.98 .
N2 N3 1.3272(19) .
C5 H5A 0.98 .
C5 H5B 0.98 .
C5 H5C 0.98 .
C3 H3A 0.98 .
C3 H3B 0.98 .
C3 H3C 0.98 .
